data_1567223
loop_
_publ_author_name
'Shova, S.'
'Novitsky, G.'
'Gdaniec, M.'
'Simonov, Yu. A.'
'Shafransky, V.'
'Turta, C.'

_publ_section_title
;
 Synthesis and Structure of Tetraaqua-bis(2-Formylphenoxyacetato)Zinc(II)
 Dihydrate
;
_journal_issue 6
_journal_name_full 'Russian Journal of Coordination Chemistry'
_journal_page_first 387
_journal_page_last 392
_journal_paper_doi 10.1023/A:1011383607873
_journal_volume 27
_journal_year 2001
_chemical_formula_moiety 'C18 H22 O12 Zn, 2(H2 O)'
_chemical_formula_sum 'C18 H26 O14 Zn'
_chemical_formula_weight 531.76
_chemical_name_systematic
;
Tetraaqua-bis(2-formylphenoxyacetato)zinc(II) dihydrate
;
_space_group_crystal_system monoclinic
_space_group_IT_number 15
_space_group_name_Hall '-C 2yc'
_space_group_name_H-M_alt 'C 1 2/c 1'
_symmetry_Int_Tables_number 15
_symmetry_space_group_name_H-M 'C 1 2/c 1'
_audit_creation_method 'manually at INEOS RAS'
_cell_angle_alpha 90
_cell_angle_beta 116.41(3)
_cell_angle_gamma 90
_cell_formula_units_Z 4
_cell_length_a 25.254(5)
_cell_length_b 6.952(1)
_cell_length_c 13.951(3)
_cell_volume 2193.7(9)
_diffrn_ambient_temperature 295
_diffrn_radiation_probe x-ray
_diffrn_radiation_type MoK\a
_exptl_crystal_density_diffrn 1.610
_exptl_crystal_F_000 1104
_refine_ls_R_factor_gt 0.034
_refine_ls_wR_factor_ref 0.090
_cod_data_source_file R20old.cif
_cod_data_source_block global
_cod_original_cell_volume 2193.7(7)
_cod_original_sg_symbol_H-M 'C 2/c'
_cod_database_code 1567223

loop_
_symmetry_equiv_pos_site_id
_symmetry_equiv_pos_as_xyz
1 x,y,z
2 1/2+x,1/2+y,z
3 -x,y,1/2-z
4 1/2-x,1/2+y,1/2-z
5 -x,-y,-z
6 -1/2-x,-1/2-y,-z
7 x,-y,-1/2+z
8 -1/2+x,-1/2-y,-1/2+z

loop_
_atom_site_label
_atom_site_type_symbol
_atom_site_fract_x
_atom_site_fract_y
_atom_site_fract_z
_atom_site_U_iso_or_equiv
Zn Zn 0 0 0 0.027(1)
O(1w) O -0.0232(1) -0.1742(2) 0.0977(1) 0.044(1)
O(2w) O 0.0737(1) -0.1764(2) 0.0411(1) 0.035(1)
O(3w) O -0.1009(1) -0.0506(3) 0.1724(2) 0.050(1)
O(1) O 0.1451(1) 0.3786(2) 0.2803(1) 0.034(1)
O(2) O -0.0106(1) 0.4322(2) 0.1065(1) 0.038(1)
O(3) O 0.0485(1) 0.1778(2) 0.1346(1) 0.033(1)
O(4) O 0.3174(1) 0.3839(3) 0.4640(1) 0.044(1)
C(1) C 0.2398(1) 0.3758(2) 0.2865(1) 0.027(1)
C(2) C 0.1782(1) 0.3823(3) 0.2250(1) 0.028(1)
C(3) C 0.1541(1) 0.3892(3) 0.1137(2) 0.035(1)
C(4) C 0.1914(1) 0.3851(3) 0.0648(2) 0.039(1)
C(5) C 0.2522(1) 0.3765(3) 0.1241(2) 0.038(1)
C(6) C 0.2764(1) 0.3729(3) 0.2347(2) 0.032(1)
C(7) C 0.2650(1) 0.3799(3) 0.4030(2) 0.034(1)
C(8) C 0.0882(1) 0.4694(3) 0.2328(2) 0.034(1)
C(9) C 0.0382(1) 0.3479(3) 0.1511(1) 0.027(1)
